data_9000724
loop_
_publ_author_name
'Horiuchi, H.'
'Morimoto, N.'
'Yamamoto, K.'
'Akimoto, S. I.'

_publ_section_title
;
 Crystal structure of 2Mg2SiO4.3Mg(OH)2, a new high-pressure structure type
;
_journal_name_full 'American Mineralogist'
_journal_page_first 593
_journal_page_last 598
_journal_volume 64
_journal_year 1979
_chemical_formula_sum 'Mg7 O14 Si2'
_chemical_name_common Phase-A
_chemical_name_mineral Phase-A
_space_group_IT_number 173
_symmetry_space_group_name_Hall 'P 6c'
_symmetry_space_group_name_H-M 'P 63'
_cell_angle_alpha 90
_cell_angle_beta 90
_cell_angle_gamma 120
_cell_length_a 7.8603
_cell_length_b 7.8603
_cell_length_c 9.5730
_cell_formula_units_Z 2
_cell_volume 512.220
_database_code_amcsd 0000737
_exptl_crystal_density_diffrn 2.920
_cod_original_formula_sum 'Mg7 Si2 O14'
_cod_database_code 9000724

loop_
_space_group_symop_operation_xyz
x,y,z
x-y,x,1/2+z
-y,x-y,z
-x,-y,1/2+z
-x+y,-x,z
y,-x+y,1/2+z

loop_
_atom_site_aniso_label
_atom_site_aniso_U_11
_atom_site_aniso_U_22
_atom_site_aniso_U_33
_atom_site_aniso_U_12
_atom_site_aniso_U_13
_atom_site_aniso_U_23
Mg1 0.00678 0.00685 0.00673 0.00293 -0.00155 0.00017
Mg2 0.00683 0.00568 0.00585 0.00298 -0.00129 -0.00109
Mg3 0.00664 0.00664 0.00617 0.00333 0.00000 0.00000
Si1 0.00460 0.00460 0.00339 0.00230 0.00000 0.00000
Si2 0.00479 0.00479 0.00325 0.00239 0.00000 0.00000
O1 0.00589 0.00563 0.00548 0.00277 -0.00020 -0.00033
O2 0.00751 0.00629 0.00631 0.00350 0.00013 -0.00040
O3 0.00514 0.00941 0.00631 0.00385 -0.00053 -0.00023
O4 0.00688 0.00657 0.00817 0.00340 0.00069 0.00076
O5 0.00655 0.00655 0.00557 0.00326 0.00000 0.00000
O6 0.00859 0.00859 0.00255 0.00430 0.00000 0.00000

loop_
_atom_site_label
_atom_site_fract_x
_atom_site_fract_y
_atom_site_fract_z
Mg1 0.37220 0.45470 0.38570
Mg2 0.22520 0.24380 0.11270
Mg3 0.33333 0.66667 0.10290
Si1 0.66667 0.33333 0.17410
Si2 0.00000 0.00000 0.40180
O1 0.20010 0.02740 -0.02400
O2 0.47660 0.09880 0.48440
O3 0.45380 0.29470 0.23200
O4 0.17040 0.43670 0.23980
O5 0.66667 0.33333 0.00000
O6 0.00000 0.00000 0.23230

loop_
_cod_related_entry_id
_cod_related_entry_database
_cod_related_entry_code
1 AMCSD 0000737
